data_2010974
loop_
_publ_author_name
'Lacouture, Fran\,coise'
'Peultier, Jer\^ome'
'Francois, Michel'
'Steinmetz, Jean'

_publ_section_title
;
 Anhydrous polymeric zinc(II) octanoate
;
_journal_issue 5
_journal_name_full 'Acta Crystallographica Section C'
_journal_page_first 556
_journal_page_last 557
_journal_paper_doi 10.1107/S0108270100001876
_journal_volume 56
_journal_year 2000
_chemical_formula_iupac '[Zn (C8 H15 O2)2]'
_chemical_formula_structural Zn2+.2(C8H15O2)-
_chemical_formula_sum 'C16 H30 O4 Zn'
_chemical_formula_weight 351.79
_chemical_name_common 'Zinc octanoate'
_chemical_name_systematic
;
poly[zinc(II)-bis(\m-octanoato-O:O')]
;
_space_group_IT_number 7
_symmetry_cell_setting monoclinic
_symmetry_space_group_name_Hall 'P -2yc'
_symmetry_space_group_name_H-M 'P 1 c 1'
_audit_creation_method SHELXL-97
_cell_angle_alpha 90.00
_cell_angle_beta 101.323(3)
_cell_angle_gamma 90.00
_cell_formula_units_Z 2
_cell_length_a 21.093(2)
_cell_length_b 4.6905(3)
_cell_length_c 9.2544(9)
_cell_measurement_reflns_used 62153
_cell_measurement_temperature 150(2)
_cell_measurement_theta_max 27.49
_cell_measurement_theta_min .998
_cell_volume 897.78(14)
_computing_cell_refinement 'DENZO-SMN (Otwinowski & Minor, 1997)'
_computing_data_collection 'COLLECT (Nonius, 1998)'
_computing_data_reduction DENZO-SMN
_computing_molecular_graphics 'ATOMS (Dowty, 1995)'
_computing_publication_material 'WINWORD Version 5.0'
_computing_structure_refinement 'SHELXL97 (Sheldrick, 1997)'
_computing_structure_solution 'SIR92 (Altomare et al., 1994)'
_diffrn_ambient_temperature 293(2)
_diffrn_measured_fraction_theta_full .972
_diffrn_measured_fraction_theta_max .972
_diffrn_measurement_device_type 'Nonius CCD area detector'
_diffrn_measurement_method CCD
_diffrn_radiation_monochromator graphite
_diffrn_radiation_source 'fine-focus sealed tube'
_diffrn_radiation_type MoK\a
_diffrn_radiation_wavelength .71073
_diffrn_reflns_av_R_equivalents .095
_diffrn_reflns_limit_h_max 24
_diffrn_reflns_limit_h_min -24
_diffrn_reflns_limit_k_max 5
_diffrn_reflns_limit_k_min -5
_diffrn_reflns_limit_l_max 10
_diffrn_reflns_limit_l_min -10
_diffrn_reflns_number 14913
_diffrn_reflns_theta_full 24.74
_diffrn_reflns_theta_max 24.74
_diffrn_reflns_theta_min 1.97
_diffrn_standards_decay_% 0
_diffrn_standards_interval_count 600
_diffrn_standards_number 1
_exptl_absorpt_coefficient_mu 1.380
_exptl_absorpt_correction_T_max .976
_exptl_absorpt_correction_T_min .751
_exptl_absorpt_correction_type empirical
_exptl_absorpt_process_details 'fitted by spherical harmonic functions (SORTAV; Blessing, 1995)'
_exptl_crystal_colour colourless
_exptl_crystal_density_diffrn 1.301
_exptl_crystal_density_method 'not measured'
_exptl_crystal_description plate
_exptl_crystal_F_000 376
_exptl_crystal_size_max .30
_exptl_crystal_size_mid .20
_exptl_crystal_size_min .02
_refine_diff_density_max .574
_refine_diff_density_min -.662
_refine_ls_abs_structure_details 'Flack (1983)'
_refine_ls_abs_structure_Flack .02(3)
_refine_ls_extinction_method none
_refine_ls_goodness_of_fit_ref 1.002
_refine_ls_hydrogen_treatment noref
_refine_ls_matrix_type full
_refine_ls_number_parameters 191
_refine_ls_number_reflns 2984
_refine_ls_number_restraints 16
_refine_ls_restrained_S_all 1.002
_refine_ls_R_factor_all .088
_refine_ls_R_factor_gt .058
_refine_ls_shift/su_max .007
_refine_ls_shift/su_mean .001
_refine_ls_structure_factor_coef Fsqd
_refine_ls_weighting_details 'w = 1/[\s^2^(Fo^2^)+(0.0790P)^2^] where P=(Fo^2^+2Fc^2^)/3'
_refine_ls_weighting_scheme calc
_refine_ls_wR_factor_ref .167
_reflns_number_gt 2231
_reflns_number_total 2984
_reflns_threshold_expression I>2\s(I)
_cod_data_source_file sk1351.cif
_cod_data_source_block I
_cod_depositor_comments
;
The following automatic conversions were performed:

'_refine_ls_weighting_scheme' value 'calc w =
1/[\s^2^(Fo^2^)+(0.0790P)^2^] where P=(Fo^2^+2Fc^2^)/3' was changed
to 'calc'. New tag '_refine_ls_weighting_details' was created. The
value of the new tag was set to 'w = 1/[\s^2^(Fo^2^)+(0.0790P)^2^]
where P=(Fo^2^+2Fc^2^)/3'.

Automatic conversion script
Id: cif_fix_values 3143 2015-03-26 13:38:13Z robertas 
;
_cod_original_sg_symbol_H-M 'P c'
_cod_original_formula_sum 'C16 H30 O4 Zn1'
_cod_database_code 2010974

loop_
_symmetry_equiv_pos_as_xyz
'x, y, z'
'x, -y, z+1/2'

loop_
_atom_site_label
_atom_site_fract_x
_atom_site_fract_y
_atom_site_fract_z
_atom_site_U_iso_or_equiv
_atom_site_adp_type
_atom_site_calc_flag
_atom_site_refinement_flags
_atom_site_occupancy
_atom_site_disorder_assembly
_atom_site_disorder_group
_atom_site_type_symbol
Zn .00002(6) .0581(2) -.00046(7) .0243(3) Uani d . 1 . . Zn
O11 -.0219(3) -.5357(13) -.0340(6) .0304(17) Uani d . 1 . . O
O12 -.0795(3) -.1493(13) -.0857(6) .0271(15) Uani d . 1 . . O
C11 -.0714(4) -.408(2) -.1056(9) .026(2) Uani d D 1 . . C
C12 -.1212(5) -.567(2) -.2202(10) .029(2) Uani d D 1 . . C
H12A -.0983 -.6792 -.2818 .034 Uiso calc R 1 . . H
H12B -.1446 -.6988 -.1691 .034 Uiso calc R 1 . . H
C13 -.1695(5) -.3768(19) -.3184(10) .031(2) Uani d D 1 . . C
H13A -.1468 -.2530 -.3751 .037 Uiso calc R 1 . . H
H13B -.1913 -.2576 -.2577 .037 Uiso calc R 1 . . H
C14 -.2192(5) -.551(2) -.4226(9) .033(2) Uani d D 1 . . C
H14A -.2406 -.6799 -.3654 .040 Uiso calc R 1 . . H
H14B -.1973 -.6658 -.4849 .040 Uiso calc R 1 . . H
C15 -.2703(4) -.367(2) -.5201(9) .031(2) Uani d D 1 . . C
H15A -.2906 -.2448 -.4579 .037 Uiso calc R 1 . . H
H15B -.2492 -.2456 -.5812 .037 Uiso calc R 1 . . H
C16 -.3220(4) -.542(2) -.6186(10) .035(2) Uani d D 1 . . C
H16A -.3428 -.6639 -.5570 .042 Uiso calc R 1 . . H
H16B -.3015 -.6647 -.6802 .042 Uiso calc R 1 . . H
C17 -.3737(4) -.364(2) -.7173(10) .039(3) Uani d D 1 . . C
H17A -.3941 -.2402 -.6560 .047 Uiso calc R 1 . . H
H17B -.3531 -.2438 -.7799 .047 Uiso calc R 1 . . H
C18 -.4255(5) -.544(2) -.8140(12) .051(3) Uani d D 1 . . C
H18A -.4082 -.6263 -.8930 .076 Uiso calc R 1 . . H
H18B -.4619 -.4262 -.8539 .076 Uiso calc R 1 . . H
H18C -.4390 -.6936 -.7559 .076 Uiso calc R 1 . . H
O21 .0801(3) .0793(14) .4393(6) .0314(15) Uani d . 1 . . O
O22 .0214(3) .0339(13) .2158(6) .0277(15) Uani d . 1 . . O
C21 .0718(4) .1216(19) .3022(9) .027(2) Uani d D 1 . . C
C22 .1229(5) .288(2) .2438(10) .032(3) Uani d D 1 . . C
H22A .1400 .1680 .1752 .038 Uiso calc R 1 . . H
H22B .1024 .4510 .1891 .038 Uiso calc R 1 . . H
C23 .1787(5) .394(2) .3593(10) .036(3) Uani d D 1 . . C
H23A .1981 .2347 .4190 .043 Uiso calc R 1 . . H
H23B .1628 .5282 .4236 .043 Uiso calc R 1 . . H
C24 .2295(4) .538(2) .2896(10) .036(2) Uani d D 1 . . C
H24A .2106 .7026 .2341 .043 Uiso calc R 1 . . H
H24B .2435 .4065 .2211 .043 Uiso calc R 1 . . H
C25 .2878(4) .632(2) .4039(10) .041(3) Uani d D 1 . . C
H25A .3049 .4679 .4630 .049 Uiso calc R 1 . . H
H25B .2738 .7700 .4690 .049 Uiso calc R 1 . . H
C26 .3418(4) .763(2) .3369(10) .042(3) Uani d D 1 . . C
H26A .3540 .6278 .2677 .050 Uiso calc R 1 . . H
H26B .3251 .9318 .2818 .050 Uiso calc R 1 . . H
C27 .4020(5) .844(3) .4491(10) .045(3) Uani d D 1 . . C
H27A .4182 .6760 .5051 .055 Uiso calc R 1 . . H
H27B .3899 .9814 .5173 .055 Uiso calc R 1 . . H
C28 .4565(5) .971(3) .3830(12) .063(4) Uani d D 1 . . C
H28A .4736 .8277 .3275 .095 Uiso calc R 1 . . H
H28B .4901 1.0393 .4608 .095 Uiso calc R 1 . . H
H28C .4400 1.1270 .3192 .095 Uiso calc R 1 . . H

loop_
_atom_site_aniso_label
_atom_site_aniso_U_11
_atom_site_aniso_U_22
_atom_site_aniso_U_33
_atom_site_aniso_U_12
_atom_site_aniso_U_13
_atom_site_aniso_U_23
Zn .0333(5) .0212(4) .0168(4) .0002(10) .0014(3) -.0011(10)
O11 .049(5) .015(3) .021(4) -.002(3) -.007(3) -.001(3)
O12 .036(4) .014(3) .030(4) -.005(3) .003(3) -.006(3)
C11 .035(5) .025(6) .020(5) -.004(5) .007(4) .004(4)
C12 .034(5) .021(5) .028(5) .000(5) .001(4) .004(5)
C13 .038(6) .020(6) .032(5) .001(4) .003(4) .001(4)
C14 .038(6) .041(6) .018(5) .006(5) -.003(4) -.004(5)
C15 .033(5) .035(6) .023(5) .002(4) .002(4) .002(4)
C16 .024(5) .045(6) .032(5) .008(5) -.002(4) .002(5)
C17 .032(6) .049(7) .035(6) .001(5) .003(5) -.001(5)
C18 .027(6) .065(8) .055(7) .000(6) -.006(5) .009(6)
O21 .041(4) .040(4) .014(3) .000(3) .007(3) .001(3)
O22 .037(4) .031(4) .015(3) -.001(3) .005(3) .002(3)
C21 .027(5) .033(6) .020(5) .003(4) .000(4) -.003(4)
C22 .038(6) .026(7) .031(6) -.011(5) .006(5) .000(5)
C23 .039(6) .044(8) .023(5) .002(5) .004(5) .002(5)
C24 .030(5) .048(7) .029(5) .000(5) .003(4) -.001(5)
C25 .041(6) .056(8) .026(6) -.008(5) .002(5) .001(5)
C26 .051(7) .045(7) .030(5) -.011(6) .006(5) .004(5)
C27 .039(6) .065(8) .029(6) -.011(6) -.003(5) .006(5)
C28 .043(7) .096(11) .045(7) -.019(7) -.006(6) .000(7)

loop_
_atom_type_symbol
_atom_type_description
_atom_type_scat_dispersion_real
_atom_type_scat_dispersion_imag
_atom_type_scat_source
Zn Zn .2839 1.4301 'International Tables Vol C Tables 4.2.6.8 and 6.1.1.4'
O O .0106 .0060 'International Tables Vol C Tables 4.2.6.8 and 6.1.1.4'
C C .0033 .0016 'International Tables Vol C Tables 4.2.6.8 and 6.1.1.4'
H H .0000 .0000 'International Tables Vol C Tables 4.2.6.8 and 6.1.1.4'

loop_
_geom_angle_atom_site_label_1
_geom_angle_atom_site_label_2
_geom_angle_atom_site_label_3
_geom_angle_site_symmetry_1
_geom_angle_site_symmetry_3
_geom_angle
_geom_angle_publ_flag
O12 Zn O22 . . 112.8(3) y
O12 Zn O11 . 1_565 105.1(3) y
O22 Zn O11 . 1_565 102.5(2) y
O12 Zn O21 . 2_554 115.6(3) y
O22 Zn O21 . 2_554 103.2(2) y
O11 Zn O21 1_565 2_554 117.1(3) y
C11 O11 Zn . 1_545 133.0(6) y
C11 O12 Zn . . 114.3(6) y
O12 C11 O11 . . 120.4(8) y
O12 C11 C12 . . 118.9(8) y
O11 C11 C12 . . 120.7(8) y
C13 C12 C11 . . 114.5(8) n
C13 C12 H12A . . 108.6 n
C11 C12 H12A . . 108.6 n
C13 C12 H12B . . 108.6 n
C11 C12 H12B . . 108.6 n
H12A C12 H12B . . 107.6 n
C12 C13 C14 . . 111.3(7) n
C12 C13 H13A . . 109.4 n
C14 C13 H13A . . 109.4 n
C12 C13 H13B . . 109.4 n
C14 C13 H13B . . 109.4 n
H13A C13 H13B . . 108.0 n
C13 C14 C15 . . 112.9(8) n
C13 C14 H14A . . 109.0 n
C15 C14 H14A . . 109.0 n
C13 C14 H14B . . 109.0 n
C15 C14 H14B . . 109.0 n
H14A C14 H14B . . 107.8 n
C16 C15 C14 . . 112.9(8) n
C16 C15 H15A . . 109.0 n
C14 C15 H15A . . 109.0 n
C16 C15 H15B . . 109.0 n
C14 C15 H15B . . 109.0 n
H15A C15 H15B . . 107.8 n
C15 C16 C17 . . 114.0(8) n
C15 C16 H16A . . 108.7 n
C17 C16 H16A . . 108.7 n
C15 C16 H16B . . 108.7 n
C17 C16 H16B . . 108.7 n
H16A C16 H16B . . 107.6 n
C18 C17 C16 . . 113.1(8) n
C18 C17 H17A . . 109.0 n
C16 C17 H17A . . 109.0 n
C18 C17 H17B . . 109.0 n
C16 C17 H17B . . 109.0 n
H17A C17 H17B . . 107.8 n
C17 C18 H18A . . 109.5 n
C17 C18 H18B . . 109.5 n
H18A C18 H18B . . 109.5 n
C17 C18 H18C . . 109.5 n
H18A C18 H18C . . 109.5 n
H18B C18 H18C . . 109.5 n
C21 O21 Zn . 2_555 112.0(6) y
C21 O22 Zn . . 128.3(5) y
O21 C21 O22 . . 121.1(8) y
O21 C21 C22 . . 118.2(8) y
O22 C21 C22 . . 120.7(7) y
C23 C22 C21 . . 115.3(8) n
C23 C22 H22A . . 108.4 n
C21 C22 H22A . . 108.4 n
C23 C22 H22B . . 108.5 n
C21 C22 H22B . . 108.5 n
H22A C22 H22B . . 107.5 n
C22 C23 C24 . . 111.3(7) n
C22 C23 H23A . . 109.4 n
C24 C23 H23A . . 109.4 n
C22 C23 H23B . . 109.4 n
C24 C23 H23B . . 109.4 n
H23A C23 H23B . . 108.0 n
C23 C24 C25 . . 112.0(7) n
C23 C24 H24A . . 109.2 n
C25 C24 H24A . . 109.2 n
C23 C24 H24B . . 109.2 n
C25 C24 H24B . . 109.2 n
H24A C24 H24B . . 107.9 n
C24 C25 C26 . . 113.5(7) n
C24 C25 H25A . . 108.9 n
C26 C25 H25A . . 108.9 n
C24 C25 H25B . . 108.9 n
C26 C25 H25B . . 108.9 n
H25A C25 H25B . . 107.7 n
C27 C26 C25 . . 114.4(7) n
C27 C26 H26A . . 108.7 n
C25 C26 H26A . . 108.7 n
C27 C26 H26B . . 108.7 n
C25 C26 H26B . . 108.7 n
H26A C26 H26B . . 107.6 n
C26 C27 C28 . . 114.7(8) n
C26 C27 H27A . . 108.6 n
C28 C27 H27A . . 108.6 n
C26 C27 H27B . . 108.6 n
C28 C27 H27B . . 108.6 n
H27A C27 H27B . . 107.6 n
C27 C28 H28A . . 109.5 n
C27 C28 H28B . . 109.5 n
H28A C28 H28B . . 109.5 n
C27 C28 H28C . . 109.5 n
H28A C28 H28C . . 109.5 n
H28B C28 H28C . . 109.5 n

loop_
_geom_bond_atom_site_label_1
_geom_bond_atom_site_label_2
_geom_bond_site_symmetry_2
_geom_bond_distance
_geom_bond_publ_flag
Zn O12 . 1.965(6) y
Zn O22 . 1.966(5) y
Zn O11 1_565 1.971(6) y
Zn O21 2_554 1.988(6) y
O11 C11 . 1.272(11) y
O11 Zn 1_545 1.971(6) n
O12 C11 . 1.242(11) y
C11 C12 . 1.533(11) n
C12 C13 . 1.516(11) n
C12 H12A . .9700 n
C12 H12B . .9700 n
C13 C14 . 1.517(11) n
C13 H13A . .9700 n
C13 H13B . .9700 n
C14 C15 . 1.528(11) n
C14 H14A . .9700 n
C14 H14B . .9700 n
C15 C16 . 1.519(11) n
C15 H15A . .9700 n
C15 H15B . .9700 n
C16 C17 . 1.526(11) n
C16 H16A . .9700 n
C16 H16B . .9700 n
C17 C18 . 1.525(11) n
C17 H17A . .9700 n
C17 H17B . .9700 n
C18 H18A . .9600 n
C18 H18B . .9600 n
C18 H18C . .9600 n
O21 C21 . 1.262(10) n
O21 Zn 2_555 1.988(6) n
O22 C21 . 1.267(10) n
C21 C22 . 1.514(11) n
C22 C23 . 1.510(11) n
C22 H22A . .9700 n
C22 H22B . .9700 n
C23 C24 . 1.513(12) n
C23 H23A . .9700 n
C23 H23B . .9700 n
C24 C25 . 1.521(11) n
C24 H24A . .9700 n
C24 H24B . .9700 n
C25 C26 . 1.529(8) n
C25 H25A . .9700 n
C25 H25B . .9700 n
C26 C27 . 1.524(11) n
C26 H26A . .9700 n
C26 H26B . .9700 n
C27 C28 . 1.524(12) n
C27 H27A . .9700 n
C27 H27B . .9700 n
C28 H28A . .9600 n
C28 H28B . .9600 n
C28 H28C . .9600 n
